data_4084125
loop_
_publ_author_name
'Endo, Hisayuki'
'Takeda, Nobuhiro'
'Unno, Masafumi'

_publ_section_title
;
 Synthesis and Properties of Phenylsilsesquioxanes with Ladder and
 Double-Decker Structures
;
_journal_issue 15
_journal_name_full Organometallics
_journal_page_first 4148
_journal_paper_doi 10.1021/om500010y
_journal_volume 33
_journal_year 2014
_chemical_formula_moiety 'C48 H40 O8 Si6, 0.5C7H8'
_chemical_formula_sum 'C51.5 H44 O8 Si6'
_chemical_formula_weight 959.41
_space_group_IT_number 14
_symmetry_cell_setting monoclinic
_symmetry_space_group_name_Hall '-P 2yn'
_symmetry_space_group_name_H-M 'P 1 21/n 1'
_atom_sites_solution_hydrogens geom
_atom_sites_solution_primary direct
_atom_sites_solution_secondary difmap
_audit_creation_method SHELXL-97
_cell_angle_alpha 90.0000(7)
_cell_angle_beta 90.4762(7)
_cell_angle_gamma 90.0000(7)
_cell_formula_units_Z 4
_cell_length_a 18.4206(11)
_cell_length_b 10.5744(7)
_cell_length_c 25.4029(17)
_cell_measurement_reflns_used 31791
_cell_measurement_temperature 228.1500
_cell_measurement_theta_max 28.2812
_cell_measurement_theta_min 2.2208
_cell_volume 4948.0(6)
_computing_cell_refinement 'CrystalClear (Rigaku Corp., 2000)'
_computing_data_collection 'CrystalClear (Rigaku Corp., 2000)'
_computing_data_reduction 'CrystalClear (Rigaku Corp., 2000)'
_computing_molecular_graphics 'Yadokari-XG 2009 (Wakita Nemoto et al., 2009)'
_computing_publication_material 'Yadokari-XG 2009 (Wakita,Nemoto et al., 2009)'
_computing_structure_refinement 'SHELXL-97 (Sheldrick, 1997)'
_computing_structure_solution 'SHELXS-97 (Sheldrick, 1990)'
_diffrn_ambient_temperature 228.1500
_diffrn_detector_area_resol_mean 10.0000
_diffrn_measured_fraction_theta_full 0.960
_diffrn_measured_fraction_theta_max 0.960
_diffrn_measurement_method dtprofit.ref
_diffrn_radiation_monochromator 'Graphite Monochromator'
_diffrn_radiation_source 'Rotating Anode'
_diffrn_radiation_type MoK\a
_diffrn_radiation_wavelength 0.71070
_diffrn_reflns_av_R_equivalents 0.0255
_diffrn_reflns_av_sigmaI/netI 0.0548
_diffrn_reflns_limit_h_max 22
_diffrn_reflns_limit_h_min -22
_diffrn_reflns_limit_k_max 12
_diffrn_reflns_limit_k_min -12
_diffrn_reflns_limit_l_max 30
_diffrn_reflns_limit_l_min -30
_diffrn_reflns_number 33217
_diffrn_reflns_theta_full 25.50
_diffrn_reflns_theta_max 25.50
_diffrn_reflns_theta_min 2.22
_exptl_absorpt_coefficient_mu 0.221
_exptl_absorpt_correction_T_max 1.0000
_exptl_absorpt_correction_T_min 0.4258
_exptl_absorpt_correction_type multi-scan
_exptl_absorpt_process_details 'Jacobson, R. (1998) Private communication'
_exptl_crystal_colour Colorless
_exptl_crystal_density_diffrn 1.288
_exptl_crystal_density_method 'not measured'
_exptl_crystal_description Prism
_exptl_crystal_F_000 2004
_exptl_crystal_size_max 0.3000
_exptl_crystal_size_mid 0.3000
_exptl_crystal_size_min 0.2000
_refine_diff_density_max 0.307
_refine_diff_density_min -0.291
_refine_diff_density_rms 0.045
_refine_ls_extinction_method none
_refine_ls_goodness_of_fit_ref 1.152
_refine_ls_matrix_type full
_refine_ls_number_parameters 623
_refine_ls_number_reflns 8836
_refine_ls_number_restraints 0
_refine_ls_restrained_S_all 1.152
_refine_ls_R_factor_all 0.0468
_refine_ls_R_factor_gt 0.0437
_refine_ls_shift/su_max 0.001
_refine_ls_shift/su_mean 0.000
_refine_ls_structure_factor_coef Fsqd
_refine_ls_weighting_details 'calc w=1/[\s^2^(Fo^2^)+(0.0412P)^2^+2.8422P] where P=(Fo^2^+2Fc^2^)/3'
_refine_ls_weighting_scheme calc
_refine_ls_wR_factor_gt 0.1026
_refine_ls_wR_factor_ref 0.1072
_reflns_number_gt 8441
_reflns_number_total 8836
_reflns_threshold_expression >2sigma(I)
_cod_data_source_file om500010y_si_001.cif
_cod_data_source_block 1
_cod_depositor_comments
;
The following automatic conversions were performed:

'_exptl_absorpt_correction_type' value 'Multi-scan' changed to
'multi-scan' according to
/usr/data/users/saulius/crontab/automatic-downloads/rss-feeds/ACS/lib/dictionaries/cif_core.dic
dictionary named 'cif_core.dic' version 2.4.2 from 2011-04-26.

Automatic conversion script
Id: cif_fix_values 2281 2013-09-26 08:29:07Z andrius 

 Adding full bibliography for 4084125--4084127.cif.
;
_cod_original_sg_symbol_H-M 'P 21/n'
_cod_original_formula_sum 'C51.50 H44 O8 Si6'
_cod_database_code 4084125

loop_
_symmetry_equiv_pos_as_xyz
'x, y, z'
'-x+1/2, y+1/2, -z+1/2'
'-x, -y, -z'
'x-1/2, -y-1/2, z-1/2'

loop_
_atom_site_label
_atom_site_type_symbol
_atom_site_fract_x
_atom_site_fract_y
_atom_site_fract_z
_atom_site_U_iso_or_equiv
_atom_site_adp_type
_atom_site_occupancy
_atom_site_symmetry_multiplicity
_atom_site_calc_flag
_atom_site_refinement_flags
_atom_site_disorder_assembly
_atom_site_disorder_group
Si1 Si 0.04723(3) 0.64733(5) 0.15338(2) 0.02297(13) Uani 1 1 d . . .
O1 O 0.07358(8) 0.68279(13) 0.21265(5) 0.0296(3) Uani 1 1 d . . .
Si2 Si 0.09070(3) 0.62172(5) 0.26988(2) 0.02468(13) Uani 1 1 d . . .
O2 O 0.08410(7) 0.46740(12) 0.26734(5) 0.0256(3) Uani 1 1 d . . .
Si3 Si 0.01393(3) 0.37699(5) 0.27729(2) 0.02468(13) Uani 1 1 d . . .
O3 O -0.03588(8) 0.37288(13) 0.22445(5) 0.0290(3) Uani 1 1 d . . .
Si4 Si -0.03286(3) 0.40657(5) 0.16228(2) 0.02295(13) Uani 1 1 d . . .
O4 O 0.03780(7) 0.49371(12) 0.14963(5) 0.0248(3) Uani 1 1 d . . .
O5 O -0.03251(7) 0.70611(13) 0.14100(6) 0.0305(3) Uani 1 1 d . . .
Si5 Si -0.11365(3) 0.64259(5) 0.13594(2) 0.02892(14) Uani 1 1 d . . .
O6 O -0.10427(7) 0.49068(13) 0.14788(6) 0.0309(3) Uani 1 1 d . . .
O7 O 0.02808(8) 0.66859(13) 0.31039(5) 0.0300(3) Uani 1 1 d . . .
Si6 Si -0.01829(3) 0.58099(5) 0.35194(2) 0.02664(13) Uani 1 1 d . . .
O8 O -0.03313(8) 0.44391(13) 0.32328(6) 0.0315(3) Uani 1 1 d . . .
C1 C 0.11275(11) 0.70917(18) 0.10551(8) 0.0265(4) Uani 1 1 d . . .
C2 C 0.18359(13) 0.7389(3) 0.11952(9) 0.0438(6) Uani 1 1 d . . .
H1 H 0.1994 0.7268 0.1544 0.053 Uiso 1 1 calc R . .
C3 C 0.23133(15) 0.7864(3) 0.08262(11) 0.0596(8) Uani 1 1 d . . .
H2 H 0.2794 0.8054 0.0926 0.072 Uiso 1 1 calc R . .
C4 C 0.20911(15) 0.8059(3) 0.03166(10) 0.0523(7) Uani 1 1 d . . .
H3 H 0.2416 0.8396 0.0070 0.063 Uiso 1 1 calc R . .
C5 C 0.13936(14) 0.7762(2) 0.01654(9) 0.0441(6) Uani 1 1 d . . .
H4 H 0.1241 0.7885 -0.0185 0.053 Uiso 1 1 calc R . .
C6 C 0.09182(12) 0.7283(2) 0.05322(9) 0.0353(5) Uani 1 1 d . . .
H5 H 0.0442 0.7080 0.0427 0.042 Uiso 1 1 calc R . .
C7 C 0.18348(12) 0.6634(2) 0.29089(9) 0.0345(5) Uani 1 1 d . . .
C8 C 0.21536(14) 0.7774(3) 0.27670(10) 0.0487(6) Uani 1 1 d . . .
H6 H 0.1898 0.8345 0.2551 0.058 Uiso 1 1 calc R . .
C9 C 0.28472(17) 0.8074(4) 0.29432(13) 0.0735(10) Uani 1 1 d . . .
H7 H 0.3053 0.8858 0.2854 0.088 Uiso 1 1 calc R . .
C10 C 0.32335(17) 0.7243(5) 0.32452(14) 0.0838(12) Uani 1 1 d . . .
H8 H 0.3708 0.7445 0.3355 0.101 Uiso 1 1 calc R . .
C11 C 0.29311(19) 0.6118(4) 0.33878(15) 0.0851(11) Uani 1 1 d . . .
H9 H 0.3196 0.5550 0.3599 0.102 Uiso 1 1 calc R . .
C12 C 0.22348(16) 0.5809(3) 0.32222(13) 0.0616(8) Uani 1 1 d . . .
H10 H 0.2031 0.5032 0.3323 0.074 Uiso 1 1 calc R . .
C13 C 0.04341(12) 0.21687(19) 0.29620(8) 0.0310(5) Uani 1 1 d . . .
C14 C 0.11186(14) 0.1953(2) 0.31698(11) 0.0502(7) Uani 1 1 d . . .
H11 H 0.1445 0.2633 0.3205 0.060 Uiso 1 1 calc R . .
C15 C 0.13341(16) 0.0754(3) 0.33283(14) 0.0642(9) Uani 1 1 d . . .
H12 H 0.1802 0.0629 0.3470 0.077 Uiso 1 1 calc R . .
C16 C 0.08679(17) -0.0246(2) 0.32792(11) 0.0543(7) Uani 1 1 d . . .
H13 H 0.1015 -0.1057 0.3388 0.065 Uiso 1 1 calc R . .
C17 C 0.01924(17) -0.0069(2) 0.30734(12) 0.0569(7) Uani 1 1 d . . .
H14 H -0.0129 -0.0756 0.3040 0.068 Uiso 1 1 calc R . .
C18 C -0.00218(15) 0.1128(2) 0.29129(11) 0.0503(7) Uani 1 1 d . . .
H15 H -0.0488 0.1238 0.2767 0.060 Uiso 1 1 calc R . .
C19 C -0.02680(11) 0.25719(19) 0.12570(8) 0.0280(4) Uani 1 1 d . . .
C20 C -0.05972(16) 0.1489(2) 0.14508(10) 0.0470(6) Uani 1 1 d . . .
H16 H -0.0889 0.1550 0.1751 0.056 Uiso 1 1 calc R . .
C21 C -0.0508(2) 0.0327(3) 0.12149(13) 0.0674(9) Uani 1 1 d . . .
H17 H -0.0741 -0.0389 0.1353 0.081 Uiso 1 1 calc R . .
C22 C -0.00847(19) 0.0216(3) 0.07855(14) 0.0684(9) Uani 1 1 d . . .
H18 H -0.0019 -0.0578 0.0627 0.082 Uiso 1 1 calc R . .
C23 C 0.02489(16) 0.1262(4) 0.05808(12) 0.0681(10) Uani 1 1 d . . .
H19 H 0.0542 0.1181 0.0281 0.082 Uiso 1 1 calc R . .
C24 C 0.01572(14) 0.2446(3) 0.08132(10) 0.0456(6) Uani 1 1 d . . .
H20 H 0.0385 0.3160 0.0668 0.055 Uiso 1 1 calc R . .
C25 C -0.17188(12) 0.7238(2) 0.18435(9) 0.0359(5) Uani 1 1 d . . .
C26 C -0.14295(15) 0.8017(3) 0.22301(10) 0.0540(7) Uani 1 1 d . . .
H21 H -0.0923 0.8107 0.2258 0.065 Uiso 1 1 calc R . .
C27 C -0.18714(19) 0.8669(3) 0.25780(12) 0.0704(9) Uani 1 1 d . . .
H22 H -0.1663 0.9191 0.2838 0.084 Uiso 1 1 calc R . .
C28 C -0.26041(19) 0.8551(3) 0.25419(13) 0.0681(9) Uani 1 1 d . . .
H23 H -0.2904 0.9003 0.2773 0.082 Uiso 1 1 calc R . .
C29 C -0.29046(17) 0.7780(3) 0.21714(15) 0.0720(10) Uani 1 1 d . . .
H24 H -0.3412 0.7690 0.2152 0.086 Uiso 1 1 calc R . .
C30 C -0.24686(14) 0.7126(3) 0.18219(13) 0.0596(8) Uani 1 1 d . . .
H25 H -0.2684 0.6600 0.1567 0.072 Uiso 1 1 calc R . .
C31 C -0.15068(12) 0.6591(2) 0.06826(9) 0.0358(5) Uani 1 1 d . . .
C32 C -0.17397(14) 0.7765(3) 0.04939(12) 0.0511(7) Uani 1 1 d . . .
H26 H -0.1712 0.8477 0.0715 0.061 Uiso 1 1 calc R . .
C33 C -0.20102(16) 0.7896(3) -0.00135(13) 0.0647(8) Uani 1 1 d . . .
H27 H -0.2153 0.8697 -0.0136 0.078 Uiso 1 1 calc R . .
C34 C -0.20707(17) 0.6864(4) -0.03380(12) 0.0679(9) Uani 1 1 d . . .
H28 H -0.2263 0.6955 -0.0680 0.081 Uiso 1 1 calc R . .
C35 C -0.18497(19) 0.5700(3) -0.01619(12) 0.0692(9) Uani 1 1 d . . .
H29 H -0.1890 0.4990 -0.0383 0.083 Uiso 1 1 calc R . .
C36 C -0.15662(16) 0.5570(3) 0.03425(11) 0.0524(7) Uani 1 1 d . . .
H30 H -0.1410 0.4769 0.0457 0.063 Uiso 1 1 calc R . .
C37 C -0.10756(12) 0.6520(2) 0.36573(8) 0.0320(5) Uani 1 1 d . . .
C38 C -0.17022(14) 0.5883(3) 0.35046(11) 0.0488(6) Uani 1 1 d . . .
H31 H -0.1662 0.5121 0.3317 0.059 Uiso 1 1 calc R . .
C39 C -0.23806(16) 0.6342(3) 0.36220(14) 0.0673(9) Uani 1 1 d . . .
H32 H -0.2796 0.5888 0.3516 0.081 Uiso 1 1 calc R . .
C40 C -0.24541(17) 0.7446(3) 0.38898(12) 0.0651(9) Uani 1 1 d . . .
H33 H -0.2919 0.7762 0.3964 0.078 Uiso 1 1 calc R . .
C41 C -0.18498(18) 0.8099(3) 0.40509(12) 0.0646(9) Uani 1 1 d . . .
H34 H -0.1901 0.8858 0.4239 0.077 Uiso 1 1 calc R . .
C42 C -0.11591(15) 0.7641(3) 0.39363(10) 0.0485(6) Uani 1 1 d . . .
H35 H -0.0747 0.8093 0.4049 0.058 Uiso 1 1 calc R . .
C43 C 0.03857(12) 0.5537(2) 0.41127(8) 0.0325(5) Uani 1 1 d . . .
C44 C 0.07474(15) 0.6534(3) 0.43624(10) 0.0488(6) Uani 1 1 d . . .
H36 H 0.0708 0.7358 0.4226 0.059 Uiso 1 1 calc R . .
C45 C 0.11646(16) 0.6317(3) 0.48105(12) 0.0628(8) Uani 1 1 d . . .
H37 H 0.1405 0.6994 0.4976 0.075 Uiso 1 1 calc R . .
C46 C 0.12285(15) 0.5113(3) 0.50138(11) 0.0597(8) Uani 1 1 d . . .
H38 H 0.1511 0.4971 0.5318 0.072 Uiso 1 1 calc R . .
C47 C 0.08813(16) 0.4128(3) 0.47732(11) 0.0562(7) Uani 1 1 d . . .
H39 H 0.0926 0.3307 0.4911 0.067 Uiso 1 1 calc R . .
C48 C 0.04655(14) 0.4334(2) 0.43278(10) 0.0429(6) Uani 1 1 d . . .
H40 H 0.0230 0.3646 0.4165 0.052 Uiso 1 1 calc R . .
C49 C 0.4399(12) 0.4304(11) -0.0411(5) 0.080(4) Uani 0.50 1 d P A -1
C50 C 0.4025(19) 0.491(5) 0.005(3) 0.24(2) Uani 0.50 1 d P A -1
H41 H 0.3521 0.4919 0.0100 0.288 Uiso 0.50 1 calc PR A -1
C51 C 0.448(2) 0.540(3) 0.0354(12) 0.121(8) Uani 0.50 1 d P A -1
H42 H 0.4299 0.5740 0.0668 0.146 Uiso 0.50 1 calc PR A -1
C52 C 0.524(3) 0.550(3) 0.0282(15) 0.145(16) Uani 0.50 1 d P A -1
H43 H 0.5494 0.6002 0.0525 0.174 Uiso 0.50 1 calc PR A -1
C53 C 0.5625(17) 0.495(2) -0.0095(9) 0.129(11) Uani 0.50 1 d P A -1
H44 H 0.6134 0.4938 -0.0114 0.154 Uiso 0.50 1 calc PR A -1
C54 C 0.5119(15) 0.435(2) -0.0480(13) 0.089(5) Uani 0.50 1 d P A -1
H45 H 0.5313 0.3983 -0.0786 0.107 Uiso 0.50 1 calc PR A -1
C55 C 0.3920(7) 0.3690(11) -0.0795(5) 0.140(4) Uani 0.50 1 d P A -1
H46 H 0.3886 0.4208 -0.1109 0.211 Uiso 0.50 1 calc PR A -1
H47 H 0.3441 0.3590 -0.0645 0.211 Uiso 0.50 1 calc PR A -1
H48 H 0.4114 0.2867 -0.0885 0.211 Uiso 0.50 1 calc PR A -1

loop_
_atom_site_aniso_label
_atom_site_aniso_U_11
_atom_site_aniso_U_22
_atom_site_aniso_U_33
_atom_site_aniso_U_23
_atom_site_aniso_U_13
_atom_site_aniso_U_12
Si1 0.0219(3) 0.0178(3) 0.0293(3) 0.0006(2) 0.0036(2) -0.00190(19)
O1 0.0397(8) 0.0211(7) 0.0281(7) -0.0003(6) 0.0041(6) -0.0077(6)
Si2 0.0282(3) 0.0183(3) 0.0276(3) -0.0028(2) 0.0033(2) -0.0053(2)
O2 0.0265(7) 0.0188(7) 0.0314(7) -0.0028(5) 0.0026(6) -0.0024(5)
Si3 0.0304(3) 0.0159(3) 0.0278(3) -0.0010(2) 0.0031(2) -0.0032(2)
O3 0.0324(8) 0.0240(7) 0.0306(8) -0.0004(6) 0.0004(6) -0.0074(6)
Si4 0.0220(3) 0.0163(3) 0.0306(3) -0.0008(2) -0.0010(2) -0.00121(19)
O4 0.0215(7) 0.0193(7) 0.0338(7) -0.0019(5) 0.0021(6) 0.0000(5)
O5 0.0241(7) 0.0192(7) 0.0482(9) 0.0036(6) 0.0038(6) 0.0016(5)
Si5 0.0219(3) 0.0222(3) 0.0427(3) 0.0044(2) 0.0030(2) 0.0034(2)
O6 0.0213(7) 0.0225(7) 0.0489(9) 0.0054(6) -0.0004(6) -0.0001(5)
O7 0.0384(8) 0.0195(7) 0.0322(8) -0.0025(6) 0.0093(6) -0.0026(6)
Si6 0.0312(3) 0.0216(3) 0.0272(3) -0.0023(2) 0.0065(2) -0.0012(2)
O8 0.0386(8) 0.0237(7) 0.0324(8) -0.0037(6) 0.0110(6) -0.0057(6)
C1 0.0289(11) 0.0220(10) 0.0287(10) -0.0006(8) 0.0051(8) -0.0018(8)
C2 0.0326(12) 0.0674(17) 0.0313(12) -0.0007(11) 0.0022(10) -0.0145(11)
C3 0.0377(15) 0.094(2) 0.0470(15) -0.0052(15) 0.0091(12) -0.0320(14)
C4 0.0545(17) 0.0626(17) 0.0401(14) 0.0005(12) 0.0185(12) -0.0204(13)
C5 0.0514(15) 0.0504(15) 0.0307(12) 0.0045(10) 0.0058(11) -0.0009(12)
C6 0.0310(12) 0.0403(12) 0.0346(12) 0.0003(9) 0.0022(9) -0.0010(9)
C7 0.0326(12) 0.0359(12) 0.0350(12) -0.0101(9) 0.0013(9) -0.0085(9)
C8 0.0463(15) 0.0519(15) 0.0480(14) -0.0064(12) 0.0116(12) -0.0221(12)
C9 0.0536(19) 0.099(3) 0.069(2) -0.0171(19) 0.0149(16) -0.0498(19)
C10 0.0401(17) 0.142(4) 0.069(2) -0.027(2) -0.0059(16) -0.034(2)
C11 0.057(2) 0.111(3) 0.087(3) -0.004(2) -0.0375(19) -0.003(2)
C12 0.0523(17) 0.0597(18) 0.072(2) -0.0002(15) -0.0246(15) -0.0103(14)
C13 0.0405(12) 0.0216(10) 0.0311(11) 0.0008(8) 0.0027(9) -0.0011(9)
C14 0.0469(15) 0.0303(13) 0.0733(18) 0.0133(12) -0.0064(13) -0.0040(11)
C15 0.0508(17) 0.0441(16) 0.098(2) 0.0223(16) -0.0083(16) 0.0059(13)
C16 0.076(2) 0.0242(12) 0.0632(17) 0.0092(11) 0.0076(15) 0.0102(12)
C17 0.073(2) 0.0247(12) 0.0724(19) 0.0045(12) -0.0088(16) -0.0091(12)
C18 0.0574(16) 0.0241(12) 0.0691(18) 0.0035(11) -0.0154(14) -0.0057(11)
C19 0.0271(10) 0.0234(10) 0.0332(11) -0.0046(8) -0.0076(8) 0.0013(8)
C20 0.0684(18) 0.0262(12) 0.0463(14) -0.0051(10) 0.0005(12) -0.0112(11)
C21 0.113(3) 0.0254(13) 0.0641(19) -0.0085(13) -0.0111(19) -0.0061(15)
C22 0.083(2) 0.0390(16) 0.083(2) -0.0299(16) -0.0207(19) 0.0160(15)
C23 0.0492(17) 0.097(3) 0.0584(18) -0.0462(18) 0.0004(14) 0.0109(16)
C24 0.0436(14) 0.0529(15) 0.0403(13) -0.0145(11) 0.0014(11) -0.0096(11)
C25 0.0287(11) 0.0304(11) 0.0488(13) 0.0099(10) 0.0089(10) 0.0066(9)
C26 0.0474(16) 0.0684(19) 0.0461(15) -0.0059(13) 0.0053(12) 0.0117(13)
C27 0.074(2) 0.087(2) 0.0509(17) -0.0131(16) 0.0126(16) 0.0235(18)
C28 0.072(2) 0.068(2) 0.066(2) 0.0077(16) 0.0319(17) 0.0317(17)
C29 0.0425(17) 0.069(2) 0.105(3) 0.006(2) 0.0270(18) 0.0161(15)
C30 0.0350(14) 0.0511(16) 0.093(2) -0.0088(15) 0.0138(15) 0.0036(12)
C31 0.0276(11) 0.0332(12) 0.0466(13) 0.0072(10) 0.0026(10) 0.0051(9)
C32 0.0469(15) 0.0392(14) 0.0669(18) 0.0091(12) -0.0107(13) 0.0044(11)
C33 0.0576(18) 0.0629(19) 0.073(2) 0.0303(17) -0.0131(16) 0.0080(14)
C34 0.062(2) 0.095(3) 0.0464(16) 0.0151(17) -0.0045(14) 0.0126(18)
C35 0.086(2) 0.078(2) 0.0437(16) -0.0071(15) -0.0049(16) 0.0195(18)
C36 0.0615(18) 0.0491(16) 0.0467(15) -0.0002(12) 0.0004(13) 0.0169(13)
C37 0.0369(12) 0.0328(11) 0.0263(10) 0.0025(8) 0.0057(9) 0.0041(9)
C38 0.0366(13) 0.0519(16) 0.0579(16) -0.0031(13) 0.0001(12) 0.0014(11)
C39 0.0395(16) 0.082(2) 0.080(2) 0.0073(18) 0.0000(15) 0.0038(15)
C40 0.0443(17) 0.096(3) 0.0555(17) 0.0083(17) 0.0122(14) 0.0267(16)
C41 0.071(2) 0.070(2) 0.0527(17) -0.0166(15) 0.0122(15) 0.0317(17)
C42 0.0516(16) 0.0472(15) 0.0468(14) -0.0129(12) 0.0040(12) 0.0097(12)
C43 0.0301(11) 0.0357(12) 0.0320(11) -0.0001(9) 0.0100(9) 0.0005(9)
C44 0.0522(16) 0.0500(15) 0.0442(14) 0.0014(12) -0.0065(12) -0.0132(12)
C45 0.0513(17) 0.085(2) 0.0518(17) -0.0095(16) -0.0095(14) -0.0153(15)
C46 0.0434(16) 0.098(2) 0.0379(14) 0.0083(15) -0.0015(12) 0.0100(15)
C47 0.0549(17) 0.0646(19) 0.0490(16) 0.0156(14) 0.0035(13) 0.0156(14)
C48 0.0461(14) 0.0423(14) 0.0406(13) 0.0039(10) 0.0045(11) 0.0032(11)
C49 0.110(10) 0.063(6) 0.067(7) 0.032(5) 0.008(8) 0.022(7)
C50 0.23(3) 0.16(2) 0.33(5) 0.18(3) -0.05(5) 0.03(3)
C51 0.17(2) 0.118(18) 0.079(15) 0.053(13) 0.059(16) 0.058(16)
C52 0.19(4) 0.114(18) 0.13(3) 0.080(19) -0.05(2) -0.04(2)
C53 0.23(3) 0.093(10) 0.061(11) 0.026(9) 0.078(16) 0.052(13)
C54 0.094(15) 0.075(7) 0.100(14) 0.049(8) 0.013(9) 0.001(8)
C55 0.157(11) 0.122(9) 0.143(10) 0.047(8) 0.011(9) 0.005(8)

loop_
_atom_type_symbol
_atom_type_description
_atom_type_scat_dispersion_real
_atom_type_scat_dispersion_imag
_atom_type_scat_source
C C 0.0033 0.0016 'International Tables Vol C Tables 4.2.6.8 and 6.1.1.4'
H H 0.0000 0.0000 'International Tables Vol C Tables 4.2.6.8 and 6.1.1.4'
O O 0.0106 0.0060 'International Tables Vol C Tables 4.2.6.8 and 6.1.1.4'
Si Si 0.0817 0.0704 'International Tables Vol C Tables 4.2.6.8 and 6.1.1.4'

loop_
_geom_angle_atom_site_label_1
_geom_angle_atom_site_label_2
_geom_angle_atom_site_label_3
_geom_angle
O1 Si1 O5 110.77(8)
O1 Si1 O4 108.31(7)
O5 Si1 O4 105.87(7)
O1 Si1 C1 109.77(8)
O5 Si1 C1 109.47(9)
O4 Si1 C1 112.59(8)
Si2 O1 Si1 142.72(9)
O1 Si2 O7 108.19(8)
O1 Si2 O2 110.38(7)
O7 Si2 O2 105.98(7)
O1 Si2 C7 109.79(9)
O7 Si2 C7 113.87(9)
O2 Si2 C7 108.57(9)
Si3 O2 Si2 129.60(9)
O3 Si3 O8 107.81(8)
O3 Si3 O2 109.37(7)
O8 Si3 O2 106.57(7)
O3 Si3 C13 110.82(9)
O8 Si3 C13 111.80(9)
O2 Si3 C13 110.34(9)
Si3 O3 Si4 141.06(10)
O3 Si4 O6 107.76(8)
O3 Si4 O4 110.52(7)
O6 Si4 O4 107.00(7)
O3 Si4 C19 107.87(9)
O6 Si4 C19 114.13(8)
O4 Si4 C19 109.56(8)
Si4 O4 Si1 129.39(8)
Si1 O5 Si5 132.83(9)
O5 Si5 O6 106.91(7)
O5 Si5 C25 106.89(9)
O6 Si5 C25 113.04(9)
O5 Si5 C31 111.20(9)
O6 Si5 C31 107.52(9)
C25 Si5 C31 111.23(10)
Si4 O6 Si5 131.25(9)
Si2 O7 Si6 127.36(9)
O8 Si6 O7 107.29(7)
O8 Si6 C37 107.34(9)
O7 Si6 C37 111.12(9)
O8 Si6 C43 108.31(9)
O7 Si6 C43 108.44(9)
C37 Si6 C43 114.09(10)
Si3 O8 Si6 127.98(9)
C2 C1 C6 117.64(19)
C2 C1 Si1 122.16(16)
C6 C1 Si1 120.20(16)
C3 C2 C1 120.7(2)
C3 C2 H1 119.7
C1 C2 H1 119.7
C4 C3 C2 120.5(2)
C4 C3 H2 119.7
C2 C3 H2 119.7
C3 C4 C5 120.1(2)
C3 C4 H3 120.0
C5 C4 H3 120.0
C4 C5 C6 119.5(2)
C4 C5 H4 120.3
C6 C5 H4 120.3
C5 C6 C1 121.6(2)
C5 C6 H5 119.2
C1 C6 H5 119.2
C12 C7 C8 118.1(2)
C12 C7 Si2 120.22(19)
C8 C7 Si2 121.7(2)
C9 C8 C7 120.3(3)
C9 C8 H6 119.9
C7 C8 H6 119.9
C10 C9 C8 120.6(3)
C10 C9 H7 119.7
C8 C9 H7 119.7
C9 C10 C11 120.0(3)
C9 C10 H8 120.0
C11 C10 H8 120.0
C10 C11 C12 120.3(3)
C10 C11 H9 119.9
C12 C11 H9 119.9
C11 C12 C7 120.8(3)
C11 C12 H10 119.6
C7 C12 H10 119.6
C14 C13 C18 116.9(2)
C14 C13 Si3 121.17(17)
C18 C13 Si3 121.91(18)
C13 C14 C15 121.3(2)
C13 C14 H11 119.4
C15 C14 H11 119.4
C16 C15 C14 120.2(3)
C16 C15 H12 119.9
C14 C15 H12 119.9
C17 C16 C15 120.0(2)
C17 C16 H13 120.0
C15 C16 H13 120.0
C16 C17 C18 119.8(2)
C16 C17 H14 120.1
C18 C17 H14 120.1
C17 C18 C13 121.8(2)
C17 C18 H15 119.1
C13 C18 H15 119.1
C24 C19 C20 117.5(2)
C24 C19 Si4 122.13(17)
C20 C19 Si4 120.10(17)
C21 C20 C19 121.8(3)
C21 C20 H16 119.1
C19 C20 H16 119.1
C22 C21 C20 120.0(3)
C22 C21 H17 120.0
C20 C21 H17 120.0
C21 C22 C23 120.0(3)
C21 C22 H18 120.0
C23 C22 H18 120.0
C22 C23 C24 120.5(3)
C22 C23 H19 119.8
C24 C23 H19 119.8
C19 C24 C23 120.1(3)
C19 C24 H20 119.9
C23 C24 H20 119.9
C26 C25 C30 117.1(2)
C26 C25 Si5 121.71(18)
C30 C25 Si5 121.1(2)
C25 C26 C27 121.5(3)
C25 C26 H21 119.3
C27 C26 H21 119.3
C28 C27 C26 119.9(3)
C28 C27 H22 120.0
C26 C27 H22 120.0
C27 C28 C29 120.0(3)
C27 C28 H23 120.0
C29 C28 H23 120.0
C28 C29 C30 120.5(3)
C28 C29 H24 119.7
C30 C29 H24 119.7
C25 C30 C29 120.9(3)
C25 C30 H25 119.5
C29 C30 H25 119.5
C36 C31 C32 117.1(2)
C36 C31 Si5 122.08(18)
C32 C31 Si5 120.81(19)
C33 C32 C31 121.0(3)
C33 C32 H26 119.5
C31 C32 H26 119.5
C34 C33 C32 120.4(3)
C34 C33 H27 119.8
C32 C33 H27 119.8
C35 C34 C33 119.7(3)
C35 C34 H28 120.1
C33 C34 H28 120.1
C34 C35 C36 120.0(3)
C34 C35 H29 120.0
C36 C35 H29 120.0
C31 C36 C35 121.7(3)
C31 C36 H30 119.1
C35 C36 H30 119.1
C38 C37 C42 117.4(2)
C38 C37 Si6 119.31(18)
C42 C37 Si6 123.16(19)
C39 C38 C37 121.5(3)
C39 C38 H31 119.2
C37 C38 H31 119.2
C40 C39 C38 120.4(3)
C40 C39 H32 119.8
C38 C39 H32 119.8
C39 C40 C41 119.9(3)
C39 C40 H33 120.1
C41 C40 H33 120.1
C40 C41 C42 120.2(3)
C40 C41 H34 119.9
C42 C41 H34 119.9
C37 C42 C41 120.5(3)
C37 C42 H35 119.7
C41 C42 H35 119.7
C48 C43 C44 117.6(2)
C48 C43 Si6 121.28(18)
C44 C43 Si6 121.13(18)
C45 C44 C43 120.4(3)
C45 C44 H36 119.8
C43 C44 H36 119.8
C46 C45 C44 120.4(3)
C46 C45 H37 119.8
C44 C45 H37 119.8
C47 C46 C45 119.9(3)
C47 C46 H38 120.0
C45 C46 H38 120.0
C46 C47 C48 120.2(3)
C46 C47 H39 119.9
C48 C47 H39 119.9
C47 C48 C43 121.5(3)
C47 C48 H40 119.2
C43 C48 H40 119.2
C54 C49 C55 121.3(15)
C54 C49 C50 123(3)
C55 C49 C50 115(3)
C51 C50 C49 110(3)
C51 C50 H41 124.8
C49 C50 H41 124.8
C50 C51 C52 128(4)
C50 C51 H42 116.2
C52 C51 H42 116.2
C53 C52 C51 127(3)
C53 C52 H43 116.7
C51 C52 H43 116.7
C52 C53 C54 109(3)
C52 C53 H44 125.6
C54 C53 H44 125.6
C49 C54 C53 123(2)
C49 C54 H45 118.6
C53 C54 H45 118.6

loop_
_geom_bond_atom_site_label_1
_geom_bond_atom_site_label_2
_geom_bond_distance
Si1 O1 1.6221(14)
Si1 O5 1.6233(14)
Si1 O4 1.6363(13)
Si1 C1 1.840(2)
O1 Si2 1.6193(15)
Si2 O7 1.6295(15)
Si2 O2 1.6376(13)
Si2 C7 1.840(2)
O2 Si3 1.6291(14)
Si3 O3 1.6201(15)
Si3 O8 1.6228(15)
Si3 C13 1.841(2)
O3 Si4 1.6205(15)
Si4 O6 1.6269(14)
Si4 O4 1.6290(14)
Si4 C19 1.837(2)
O5 Si5 1.6426(14)
Si5 O6 1.6436(14)
Si5 C25 1.850(2)
Si5 C31 1.853(2)
O7 Si6 1.6482(14)
Si6 O8 1.6440(14)
Si6 C37 1.844(2)
Si6 C43 1.851(2)
C1 C2 1.386(3)
C1 C6 1.395(3)
C2 C3 1.385(3)
C2 H1 0.9400
C3 C4 1.370(4)
C3 H2 0.9400
C4 C5 1.374(4)
C4 H3 0.9400
C5 C6 1.381(3)
C5 H4 0.9400
C6 H5 0.9400
C7 C12 1.388(4)
C7 C8 1.390(3)
C8 C9 1.387(4)
C8 H6 0.9400
C9 C10 1.363(5)
C9 H7 0.9400
C10 C11 1.364(6)
C10 H8 0.9400
C11 C12 1.386(4)
C11 H9 0.9400
C12 H10 0.9400
C13 C14 1.382(3)
C13 C18 1.390(3)
C14 C15 1.387(3)
C14 H11 0.9400
C15 C16 1.368(4)
C15 H12 0.9400
C16 C17 1.359(4)
C16 H13 0.9400
C17 C18 1.386(3)
C17 H14 0.9400
C18 H15 0.9400
C19 C24 1.384(3)
C19 C20 1.388(3)
C20 C21 1.377(4)
C20 H16 0.9400
C21 C22 1.351(5)
C21 H17 0.9400
C22 C23 1.370(5)
C22 H18 0.9400
C23 C24 1.395(4)
C23 H19 0.9400
C24 H20 0.9400
C25 C26 1.385(4)
C25 C30 1.387(3)
C26 C27 1.390(4)
C26 H21 0.9400
C27 C28 1.358(5)
C27 H22 0.9400
C28 C29 1.359(5)
C28 H23 0.9400
C29 C30 1.387(4)
C29 H24 0.9400
C30 H25 0.9400
C31 C36 1.387(4)
C31 C32 1.396(3)
C32 C33 1.385(4)
C32 H26 0.9400
C33 C34 1.371(5)
C33 H27 0.9400
C34 C35 1.370(5)
C34 H28 0.9400
C35 C36 1.387(4)
C35 H29 0.9400
C36 H30 0.9400
C37 C38 1.389(3)
C37 C42 1.390(3)
C38 C39 1.375(4)
C38 H31 0.9400
C39 C40 1.359(5)
C39 H32 0.9400
C40 C41 1.369(5)
C40 H33 0.9400
C41 C42 1.394(4)
C41 H34 0.9400
C42 H35 0.9400
C43 C48 1.392(3)
C43 C44 1.396(3)
C44 C45 1.387(4)
C44 H36 0.9400
C45 C46 1.378(5)
C45 H37 0.9400
C46 C47 1.364(4)
C46 H38 0.9400
C47 C48 1.378(4)
C47 H39 0.9400
C48 H40 0.9400
C49 C54 1.34(3)
C49 C55 1.46(2)
C49 C50 1.50(8)
C50 C51 1.25(6)
C50 H41 0.9400
C51 C52 1.41(4)
C51 H42 0.9400
C52 C53 1.33(6)
C52 H43 0.9400
C53 C54 1.49(5)
C53 H44 0.9400
C54 H45 0.9400
C55 H46 0.9700
C55 H47 0.9700
C55 H48 0.9700

loop_
_geom_torsion_atom_site_label_1
_geom_torsion_atom_site_label_2
_geom_torsion_atom_site_label_3
_geom_torsion_atom_site_label_4
_geom_torsion
O5 Si1 O1 Si2 112.15(16)
O4 Si1 O1 Si2 -3.55(18)
C1 Si1 O1 Si2 -126.84(16)
Si1 O1 Si2 O7 -110.37(16)
Si1 O1 Si2 O2 5.17(19)
Si1 O1 Si2 C7 124.82(16)
O1 Si2 O2 Si3 -90.21(12)
O7 Si2 O2 Si3 26.70(13)
C7 Si2 O2 Si3 149.41(12)
Si2 O2 Si3 O3 81.24(12)
Si2 O2 Si3 O8 -35.05(13)
Si2 O2 Si3 C13 -156.61(11)
O8 Si3 O3 Si4 130.76(14)
O2 Si3 O3 Si4 15.27(17)
C13 Si3 O3 Si4 -106.59(16)
Si3 O3 Si4 O6 -130.10(15)
Si3 O3 Si4 O4 -13.51(17)
Si3 O3 Si4 C19 106.24(15)
O3 Si4 O4 Si1 -85.53(12)
O6 Si4 O4 Si1 31.53(14)
C19 Si4 O4 Si1 155.74(11)
O1 Si1 O4 Si4 88.58(12)
O5 Si1 O4 Si4 -30.27(13)
C1 Si1 O4 Si4 -149.85(11)
O1 Si1 O5 Si5 -106.19(13)
O4 Si1 O5 Si5 11.02(15)
C1 Si1 O5 Si5 132.63(13)
Si1 O5 Si5 O6 1.48(16)
Si1 O5 Si5 C25 122.80(14)
Si1 O5 Si5 C31 -115.61(14)
O3 Si4 O6 Si5 105.32(13)
O4 Si4 O6 Si5 -13.54(15)
C19 Si4 O6 Si5 -134.91(13)
O5 Si5 O6 Si4 -0.05(16)
C25 Si5 O6 Si4 -117.39(14)
C31 Si5 O6 Si4 119.45(14)
O1 Si2 O7 Si6 132.64(11)
O2 Si2 O7 Si6 14.27(14)
C7 Si2 O7 Si6 -105.01(13)
Si2 O7 Si6 O8 -36.23(14)
Si2 O7 Si6 C37 -153.28(12)
Si2 O7 Si6 C43 80.56(13)
O3 Si3 O8 Si6 -113.00(12)
O2 Si3 O8 Si6 4.33(14)
C13 Si3 O8 Si6 124.96(13)
O7 Si6 O8 Si3 25.11(14)
C37 Si6 O8 Si3 144.61(12)
C43 Si6 O8 Si3 -91.76(13)
O1 Si1 C1 C2 20.8(2)
O5 Si1 C1 C2 142.58(19)
O4 Si1 C1 C2 -99.9(2)
O1 Si1 C1 C6 -158.87(16)
O5 Si1 C1 C6 -37.09(19)
O4 Si1 C1 C6 80.38(18)
C6 C1 C2 C3 0.3(4)
Si1 C1 C2 C3 -179.4(2)
C1 C2 C3 C4 0.6(5)
C2 C3 C4 C5 -1.2(5)
C3 C4 C5 C6 0.8(4)
C4 C5 C6 C1 0.1(4)
C2 C1 C6 C5 -0.6(3)
Si1 C1 C6 C5 179.05(18)
O1 Si2 C7 C12 -148.5(2)
O7 Si2 C7 C12 90.0(2)
O2 Si2 C7 C12 -27.8(2)
O1 Si2 C7 C8 32.2(2)
O7 Si2 C7 C8 -89.3(2)
O2 Si2 C7 C8 152.96(19)
C12 C7 C8 C9 -1.0(4)
Si2 C7 C8 C9 178.3(2)
C7 C8 C9 C10 1.8(5)
C8 C9 C10 C11 -1.7(6)
C9 C10 C11 C12 0.7(6)
C10 C11 C12 C7 0.1(6)
C8 C7 C12 C11 0.0(5)
Si2 C7 C12 C11 -179.3(3)
O3 Si3 C13 C14 142.8(2)
O8 Si3 C13 C14 -96.9(2)
O2 Si3 C13 C14 21.5(2)
O3 Si3 C13 C18 -38.5(2)
O8 Si3 C13 C18 81.8(2)
O2 Si3 C13 C18 -159.8(2)
C18 C13 C14 C15 -0.9(4)
Si3 C13 C14 C15 177.9(2)
C13 C14 C15 C16 0.2(5)
C14 C15 C16 C17 0.2(5)
C15 C16 C17 C18 0.1(5)
C16 C17 C18 C13 -0.8(5)
C14 C13 C18 C17 1.2(4)
Si3 C13 C18 C17 -177.6(2)
O3 Si4 C19 C24 -141.81(18)
O6 Si4 C19 C24 98.48(19)
O4 Si4 C19 C24 -21.5(2)
O3 Si4 C19 C20 31.8(2)
O6 Si4 C19 C20 -87.9(2)
O4 Si4 C19 C20 152.17(18)
C24 C19 C20 C21 0.1(4)
Si4 C19 C20 C21 -173.8(2)
C19 C20 C21 C22 0.6(5)
C20 C21 C22 C23 -0.8(5)
C21 C22 C23 C24 0.2(5)
C20 C19 C24 C23 -0.7(4)
Si4 C19 C24 C23 173.1(2)
C22 C23 C24 C19 0.6(4)
O5 Si5 C25 C26 -12.1(2)
O6 Si5 C25 C26 105.2(2)
C31 Si5 C25 C26 -133.7(2)
O5 Si5 C25 C30 165.5(2)
O6 Si5 C25 C30 -77.2(2)
C31 Si5 C25 C30 43.9(2)
C30 C25 C26 C27 -0.6(4)
Si5 C25 C26 C27 177.1(2)
C25 C26 C27 C28 -0.2(5)
C26 C27 C28 C29 1.1(5)
C27 C28 C29 C30 -1.1(5)
C26 C25 C30 C29 0.6(4)
Si5 C25 C30 C29 -177.2(2)
C28 C29 C30 C25 0.3(5)
O5 Si5 C31 C36 107.9(2)
O6 Si5 C31 C36 -8.9(2)
C25 Si5 C31 C36 -133.1(2)
O5 Si5 C31 C32 -72.2(2)
O6 Si5 C31 C32 171.09(19)
C25 Si5 C31 C32 46.8(2)
C36 C31 C32 C33 -0.7(4)
Si5 C31 C32 C33 179.4(2)
C31 C32 C33 C34 1.5(4)
C32 C33 C34 C35 -1.2(5)
C33 C34 C35 C36 0.0(5)
C32 C31 C36 C35 -0.5(4)
Si5 C31 C36 C35 179.4(2)
C34 C35 C36 C31 0.9(5)
O8 Si6 C37 C38 -1.4(2)
O7 Si6 C37 C38 115.60(19)
C43 Si6 C37 C38 -121.4(2)
O8 Si6 C37 C42 174.72(19)
O7 Si6 C37 C42 -68.3(2)
C43 Si6 C37 C42 54.7(2)
C42 C37 C38 C39 0.3(4)
Si6 C37 C38 C39 176.7(2)
C37 C38 C39 C40 0.5(5)
C38 C39 C40 C41 -1.0(5)
C39 C40 C41 C42 0.7(5)
C38 C37 C42 C41 -0.6(4)
Si6 C37 C42 C41 -176.8(2)
C40 C41 C42 C37 0.1(5)
O8 Si6 C43 C48 -16.3(2)
O7 Si6 C43 C48 -132.45(18)
C37 Si6 C43 C48 103.14(19)
O8 Si6 C43 C44 163.99(19)
O7 Si6 C43 C44 47.9(2)
C37 Si6 C43 C44 -76.5(2)
C48 C43 C44 C45 -0.5(4)
Si6 C43 C44 C45 179.2(2)
C43 C44 C45 C46 0.2(4)
C44 C45 C46 C47 0.1(4)
C45 C46 C47 C48 -0.1(4)
C46 C47 C48 C43 -0.2(4)
C44 C43 C48 C47 0.5(4)
Si6 C43 C48 C47 -179.2(2)
C54 C49 C50 C51 -2(3)
C55 C49 C50 C51 179.6(17)
C49 C50 C51 C52 5(4)
C50 C51 C52 C53 -9(4)
C51 C52 C53 C54 8(3)
C55 C49 C54 C53 -179.1(13)
C50 C49 C54 C53 3(2)
C52 C53 C54 C49 -5(2)
